data_8000439
loop_
_publ_author_name
'Shafikov, Marsel Z.'
'Zaytsev, Andrey V.'
'Suleymanova, Alfiya F.'
'Brandl, Fabian'
'Kowalczyk, Aleksandra'
'Gapi\'nska, Magdalena'
'Kowalski, Konrad'
'Kozhevnikov, Valery N.'
'Czerwieniec, Rafa\/l'

_publ_section_title
;
 Near Infrared Phosphorescent Dinuclear Ir(III) Complex Exhibiting
 Unusually Slow Intersystem Crossing and Dual Emissive Behavior.
;
_journal_name_full 'The journal of physical chemistry letters'
_journal_page_first 5849
_journal_page_last 5855
_journal_paper_doi 10.1021/acs.jpclett.0c01276
_journal_year 2020
_chemical_formula_moiety 'C78 H80 Cl2 F10 Ir2 N6 O2 S2, 2.5(C H2 Cl2)'
_chemical_formula_sum 'C80.5 H85 Cl7 F10 Ir2 N6 O2 S2'
_chemical_formula_weight 2055.21
_space_group_crystal_system monoclinic
_space_group_IT_number 14
_space_group_name_Hall '-P 2yn'
_space_group_name_H-M_alt 'P 1 21/n 1'
_atom_sites_solution_hydrogens mixed
_audit_creation_date 2020-01-28
_audit_creation_method
;
Olex2 1.3-alpha
(compiled Nov 21 2019 18:26:39 for OlexSys, GUI svn.r6003)
;
_cell_angle_alpha 90
_cell_angle_beta 96.4830(10)
_cell_angle_gamma 90
_cell_formula_units_Z 2
_cell_length_a 11.08060(10)
_cell_length_b 15.66330(10)
_cell_length_c 23.8140(2)
_cell_measurement_reflns_used 42658
_cell_measurement_temperature 123.01(10)
_cell_measurement_theta_max 76.1230
_cell_measurement_theta_min 3.6950
_cell_volume 4106.70(6)
_computing_cell_refinement 'CrysAlisPro 1.171.41.21a (Rigaku OD, 2019)'
_computing_data_collection 'CrysAlisPro 1.171.41.21a (Rigaku OD, 2019)'
_computing_data_reduction 'CrysAlisPro 1.171.41.21a (Rigaku OD, 2019)'
_computing_molecular_graphics 'Olex2 1.3-alpha (Dolomanov et al., 2009)'
_computing_publication_material 'Olex2 1.3-alpha (Dolomanov et al., 2009)'
_computing_structure_refinement 'SHELXL 2018/3 (Sheldrick, 2015)'
_computing_structure_solution 'SHELXT 2018/2 (Sheldrick, 2018)'
_diffrn_ambient_temperature 123
_diffrn_detector_area_resol_mean 5.1773
_diffrn_detector_type Atlas
_diffrn_measured_fraction_theta_full 1.000
_diffrn_measured_fraction_theta_max 0.994
_diffrn_measurement_details
;
List of Runs (angles in degrees, time in seconds):

  # Type    Start    End  Width  t~exp~   \w     \q     \k     \f   Frames
--------------------------------------------------------------------------
  1  \w    -97.00  -2.00   1.00    2.00    --  -41.42 125.00 120.00   95
  2  \w    -66.00  33.00   1.00    2.00    --  -41.42  37.00 150.00   99
  3  \w     13.00 115.00   1.00    2.00    --   41.42  57.00   0.00  102
  4  \w     17.00 116.00   1.00    2.00    --   41.42  37.00 120.00   99
  5  \w     36.00 116.00   1.00   10.00    --  112.00-111.00 -90.00   80
  6  \w     36.00 116.00   1.00   10.00    --  112.00-114.00  36.00   80
  7  \w     39.00  77.00   1.00   10.00    --  112.00 -45.00 -60.00   38
  8  \w     39.00  77.00   1.00   10.00    --  112.00 -45.00   0.00   38
  9  \w     36.00  69.00   1.00   10.00    --  112.00 -30.00 150.00   33
 10  \w     36.00 116.00   1.00   10.00    --  112.00-111.00  90.00   80
 11  \w     36.00 145.00   1.00   10.00    --  112.00 -77.00 -90.00  109
 12  \w     40.00 141.00   1.00   10.00    --  112.00 -61.00  60.00  101
 13  \w     36.00  69.00   1.00   10.00    --  112.00 -30.00-180.00   33
 14  \w     36.00 116.00   1.00   10.00    --  112.00-111.00-180.00   80
 15  \w     30.00 158.00   1.00   10.00    --  112.00 -15.00 -90.00  128
 16  \w     40.00  93.00   1.00   10.00    --  112.00 -56.00 -90.00   53
 17  \w     29.00 109.00   1.00   10.00    --  112.00 -94.00-150.00   80
 18  \w     29.00 109.00   1.00   10.00    --  112.00 -94.00  90.00   80
 19  \w     30.00 158.00   1.00   10.00    --  112.00 -15.00  30.00  128
 20  \w     36.00  69.00   1.00   10.00    --  112.00 -30.00-120.00   33
 21  \w     36.00  69.00   1.00   10.00    --  112.00 -30.00-150.00   33
 22  \w   -126.00 -40.00   1.00    2.00    --  -41.42-173.00-104.00   86
 23  \w     13.00 115.00   1.00    2.00    --   41.42  57.00-150.00  102
 24  \w    -33.00  66.00   1.00    2.00    --   41.42 -37.00-150.00   99
 25  \w      9.00 118.00   1.00    2.00    --   41.42  77.00 -90.00  109
 26  \w      9.00 118.00   1.00    2.00    --   41.42  77.00 120.00  109
 27  \w     84.00 158.00   1.00   10.00    --  112.00  30.00-180.00   74
 28  \w     86.00 158.00   1.00   10.00    --  112.00  45.00 120.00   72
 29  \w     59.00 158.00   1.00   10.00    --  112.00  15.00 120.00   99
 30  \w     86.00 158.00   1.00   10.00    --  112.00  45.00 -30.00   72
 31  \w     83.00 158.00   1.00   10.00    --  112.00  61.00-150.00   75
 32  \w     83.00 158.00   1.00   10.00    --  112.00  61.00   0.00   75
 33  \w     83.00 158.00   1.00   10.00    --  112.00  61.00-120.00   75
 34  \w     83.00 158.00   1.00   10.00    --  112.00  61.00  30.00   75
 35  \w     83.00 158.00   1.00   10.00    --  112.00  61.00-180.00   75
 36  \w     79.00 105.00   1.00   10.00    --  112.00  77.00  60.00   26
 37  \w     84.00 158.00   1.00   10.00    --  112.00  30.00 -60.00   74
;
_diffrn_measurement_device 'four-circle diffractometer'
_diffrn_measurement_device_type 'SuperNova, Single source at offset/far, Atlas'
_diffrn_measurement_method '\w scans'
_diffrn_radiation_type CuK\a
_diffrn_radiation_wavelength 1.54184
_diffrn_reflns_av_R_equivalents 0.0413
_diffrn_reflns_av_unetI/netI 0.0189
_diffrn_reflns_Laue_measured_fraction_full 1.000
_diffrn_reflns_Laue_measured_fraction_max 0.994
_diffrn_reflns_limit_h_max 13
_diffrn_reflns_limit_h_min -13
_diffrn_reflns_limit_k_max 19
_diffrn_reflns_limit_k_min -19
_diffrn_reflns_limit_l_max 29
_diffrn_reflns_limit_l_min -29
_diffrn_reflns_number 67621
_diffrn_reflns_point_group_measured_fraction_full 1.000
_diffrn_reflns_point_group_measured_fraction_max 0.994
_diffrn_reflns_theta_full 67.684
_diffrn_reflns_theta_max 76.387
_diffrn_reflns_theta_min 3.384
_exptl_absorpt_coefficient_mu 9.367
_exptl_absorpt_correction_T_max 1.000
_exptl_absorpt_correction_T_min 0.566
_exptl_absorpt_correction_type gaussian
_exptl_absorpt_process_details
;
CrysAlisPro 1.171.41.21a (Rigaku Oxford Diffraction, 2019)
Numerical absorption correction based on gaussian integration over
			a multifaceted crystal model
Empirical absorption correction using spherical harmonics,
 implemented in SCALE3 ABSPACK scaling algorithm.
;
_exptl_crystal_colour 'clear orange'
_exptl_crystal_colour_lustre clear
_exptl_crystal_colour_primary orange
_exptl_crystal_density_diffrn 1.662
_exptl_crystal_description needle
_exptl_crystal_F_000 2042
_exptl_crystal_size_max 0.183
_exptl_crystal_size_mid 0.071
_exptl_crystal_size_min 0.043
_refine_diff_density_max 1.340
_refine_diff_density_min -1.584
_refine_diff_density_rms 0.113
_refine_ls_extinction_method none
_refine_ls_goodness_of_fit_ref 1.067
_refine_ls_hydrogen_treatment mixed
_refine_ls_matrix_type full
_refine_ls_number_parameters 613
_refine_ls_number_reflns 8564
_refine_ls_number_restraints 0
_refine_ls_restrained_S_all 1.067
_refine_ls_R_factor_all 0.0312
_refine_ls_R_factor_gt 0.0292
_refine_ls_shift/su_max 0.002
_refine_ls_shift/su_mean 0.000
_refine_ls_structure_factor_coef Fsqd
_refine_ls_weighting_details 'w=1/[\s^2^(Fo^2^)+(0.0468P)^2^+10.3780P] where P=(Fo^2^+2Fc^2^)/3'
_refine_ls_weighting_scheme calc
_refine_ls_wR_factor_gt 0.0831
_refine_ls_wR_factor_ref 0.0847
_reflns_Friedel_coverage 0.000
_reflns_number_gt 8035
_reflns_number_total 8564
_reflns_threshold_expression 'I > 2\s(I)'
_cod_data_source_file jz0c01276_si_002.cif
_cod_data_source_block s124
_cod_depositor_comments 'Adding full bibliography for 8000439.cif.'
_cod_original_formula_sum 'C80.50 H85 Cl7 F10 Ir2 N6 O2 S2'
_cod_database_code 8000439
_shelx_shelxl_version_number 2018/3
_shelx_space_group_comment
;
The symmetry employed for this shelxl refinement is uniquely defined
by the following loop, which should always be used as a source of
symmetry information in preference to the above space-group names.
They are only intended as comments.
;
_olex2_refinement_description
;
1. Fixed Uiso
 At 1.2 times of:
  All C(H,H) groups
 At 1.5 times of:
  All C(H,H,H) groups
2. Others
 Fixed Sof: C1A(0.25) H1AA(0.25) H1AB(0.25) Cl5(0.5)
3.a Secondary CH2 refined with riding coordinates:
 C18(H18A,H18B), C40(H40A,H40B), C1A(H1AA,H1AB)
3.b Idealised Me refined as rotating group:
 C14(H14A,H14B,H14C), C15(H15A,H15B,H15C), C30(H30A,H30B,H30C), C21(H21A,H21B,
 H21C)
;
_olex2_date_sample_data_collection 2019-10-21
_olex2_date_sample_submission 2019-10-16
_olex2_diffrn_ambient_temperature_device 'Oxford Cryosystems CryoStream 700'
_olex2_exptl_crystal_mounting_method 'The crystal was mounted on a MITIGEN holder with inert oil'
_olex2_submission_original_sample_id AV-VK2-31-6
_olex2_submission_special_instructions 'No special instructions were received'
_oxdiff_exptl_absorpt_empirical_details
;
Empirical correction (ABSPACK) includes:
- Absorption correction using spherical harmonics
- Frame scaling
- B-factor correction
;

loop_
_space_group_symop_operation_xyz
'x, y, z'
'-x+1/2, y+1/2, -z+1/2'
'-x, -y, -z'
'x-1/2, -y-1/2, z-1/2'

loop_
_atom_site_label
_atom_site_type_symbol
_atom_site_fract_x
_atom_site_fract_y
_atom_site_fract_z
_atom_site_U_iso_or_equiv
_atom_site_adp_type
_atom_site_occupancy
_atom_site_site_symmetry_order
_atom_site_calc_flag
_atom_site_refinement_flags_posn
_atom_site_refinement_flags_adp
_atom_site_refinement_flags_occupancy
_atom_site_disorder_assembly
_atom_site_disorder_group
Ir1 Ir 0.85029(2) 0.55115(2) 0.35413(2) 0.01652(6) Uani 1 1 d . . . . .
S1 S 0.83515(7) 0.54324(5) 0.52418(3) 0.01937(15) Uani 1 1 d . . . . .
Cl1 Cl 0.75563(7) 0.59243(5) 0.26100(3) 0.02590(16) Uani 1 1 d . . . . .
Cl3 Cl 0.35953(16) 0.62118(12) 0.29425(7) 0.0739(4) Uani 1 1 d . . . . .
Cl2 Cl 0.46070(18) 0.73870(11) 0.21738(8) 0.0764(4) Uani 1 1 d . . . . .
F2 F 0.43820(18) 0.51513(14) 0.44113(9) 0.0277(4) Uani 1 1 d . . . . .
F1 F 0.6094(2) 0.78870(14) 0.45019(10) 0.0329(5) Uani 1 1 d . . . . .
F5 F 1.1963(3) 0.36782(18) 0.17581(11) 0.0455(6) Uani 1 1 d . . . . .
O1 O 0.4350(2) 0.67962(17) 0.47633(11) 0.0274(5) Uani 1 1 d . . . . .
F3 F 1.0199(3) 0.4255(2) 0.15579(11) 0.0513(7) Uani 1 1 d . . . . .
F4 F 1.1815(3) 0.5019(2) 0.15950(11) 0.0507(7) Uani 1 1 d . . . . .
N1 N 0.7451(3) 0.44294(17) 0.35097(12) 0.0197(5) Uani 1 1 d . . . . .
N3 N 0.9014(3) 0.67654(17) 0.36620(12) 0.0197(5) Uani 1 1 d . . . . .
N2 N 1.0077(2) 0.50024(18) 0.31860(11) 0.0189(5) Uani 1 1 d . . . . .
C31 C 0.9563(3) 0.5160(2) 0.42446(14) 0.0174(6) Uani 1 1 d . . . . .
C11 C 0.7161(3) 0.5923(2) 0.39187(13) 0.0188(6) Uani 1 1 d . . . . .
C32 C 1.0707(3) 0.4862(2) 0.41510(14) 0.0191(6) Uani 1 1 d . . . . .
C5 C 0.6414(3) 0.4492(2) 0.37782(14) 0.0196(6) Uani 1 1 d . . . . .
C6 C 0.6245(3) 0.5341(2) 0.40197(14) 0.0201(6) Uani 1 1 d . . . . .
C38 C 0.9482(3) 0.5152(2) 0.48301(14) 0.0177(6) Uani 1 1 d . . . . .
C10 C 0.7144(3) 0.6789(2) 0.40641(14) 0.0208(6) Uani 1 1 d . . . . .
C22 C 0.8177(3) 0.7269(2) 0.38857(14) 0.0224(6) Uani 1 1 d . . . . .
C33 C 1.1000(3) 0.4767(2) 0.35841(14) 0.0200(6) Uani 1 1 d . . . . .
C4 C 0.5635(3) 0.3798(2) 0.37900(15) 0.0225(6) Uani 1 1 d . . . . .
C36 C 1.1235(4) 0.4523(2) 0.24606(16) 0.0258(7) Uani 1 1 d . . . . .
C1 C 0.7644(3) 0.3698(2) 0.32343(15) 0.0242(7) Uani 1 1 d . . . . .
C7 C 0.5308(3) 0.5655(2) 0.42984(15) 0.0225(7) Uani 1 1 d . . . . .
C35 C 1.2209(3) 0.4318(3) 0.28623(16) 0.0284(7) Uani 1 1 d . . . . .
C37 C 1.0194(3) 0.4878(2) 0.26371(15) 0.0236(7) Uani 1 1 d . . . . .
C26 C 1.0021(3) 0.7126(2) 0.35076(15) 0.0238(7) Uani 1 1 d . . . . .
C25 C 1.0226(3) 0.7996(2) 0.35435(16) 0.0274(7) Uani 1 1 d . . . . .
C2 C 0.6874(3) 0.3009(2) 0.32219(16) 0.0257(7) Uani 1 1 d . . . . .
C34 C 1.2092(3) 0.4443(2) 0.34254(16) 0.0257(7) Uani 1 1 d . . . . .
C8 C 0.5264(3) 0.6511(2) 0.44692(15) 0.0244(7) Uani 1 1 d . . . . .
C3 C 0.5849(3) 0.3036(2) 0.35170(15) 0.0232(7) Uani 1 1 d . . . . .
C23 C 0.8344(3) 0.8152(2) 0.39181(16) 0.0267(7) Uani 1 1 d . . . . .
C12 C 0.5031(3) 0.2252(2) 0.35269(16) 0.0256(7) Uani 1 1 d . . . . .
C24 C 0.9368(3) 0.8536(2) 0.37417(16) 0.0277(7) Uani 1 1 d . . . . .
C9 C 0.6182(3) 0.7059(2) 0.43413(15) 0.0241(7) Uani 1 1 d . . . . .
C14 C 0.4040(4) 0.2370(3) 0.3915(2) 0.0377(9) Uani 1 1 d . . . . .
H14A H 0.353823 0.185399 0.390704 0.057 Uiso 1 1 calc R U . . .
H14B H 0.353024 0.285902 0.378578 0.057 Uiso 1 1 calc R U . . .
H14C H 0.441334 0.247373 0.430195 0.057 Uiso 1 1 calc R U . . .
C39 C 1.1295(4) 0.4372(3) 0.18443(18) 0.0344(9) Uani 1 1 d . . . . .
C15 C 0.5806(4) 0.1474(2) 0.37305(18) 0.0335(8) Uani 1 1 d . . . . .
H15A H 0.641997 0.137283 0.347219 0.050 Uiso 1 1 calc R U . . .
H15B H 0.528413 0.097051 0.373781 0.050 Uiso 1 1 calc R U . . .
H15C H 0.620966 0.158418 0.411139 0.050 Uiso 1 1 calc R U . . .
C27 C 0.9595(4) 0.9500(2) 0.3765(2) 0.0362(9) Uani 1 1 d . . . . .
C17 C 0.2471(4) 0.7548(3) 0.47813(18) 0.0340(8) Uani 1 1 d . . . . .
C16 C 0.3355(4) 0.7188(3) 0.44043(19) 0.0393(10) Uani 1 1 d . . . . .
C19 C 0.0985(4) 0.7203(3) 0.55048(19) 0.0387(9) Uani 1 1 d . . . . .
C13 C 0.4451(4) 0.2082(3) 0.29215(18) 0.0351(9) Uani 1 1 d . . . . .
C20 C -0.0127(4) 0.7627(3) 0.5215(2) 0.0421(10) Uani 1 1 d . . . . .
C18 C 0.1872(4) 0.6874(3) 0.51012(19) 0.0383(9) Uani 1 1 d . . . . .
H18A H 0.251332 0.653600 0.532354 0.046 Uiso 1 1 calc R U . . .
H18B H 0.142467 0.648222 0.482503 0.046 Uiso 1 1 calc R U . . .
C30 C 0.8486(5) 0.9991(3) 0.3911(3) 0.0522(13) Uani 1 1 d . . . . .
H30A H 0.780176 0.988512 0.362120 0.078 Uiso 1 1 calc R U . . .
H30B H 0.867010 1.060345 0.392607 0.078 Uiso 1 1 calc R U . . .
H30C H 0.827323 0.980181 0.427929 0.078 Uiso 1 1 calc R U . . .
C29 C 0.9924(5) 0.9805(3) 0.3192(2) 0.0460(11) Uani 1 1 d . . . . .
C28 C 1.0687(5) 0.9670(3) 0.4214(2) 0.0445(11) Uani 1 1 d . . . . .
C21 C -0.1070(5) 0.7818(3) 0.5613(3) 0.0518(12) Uani 1 1 d . . . . .
H21A H -0.138106 0.728058 0.575122 0.078 Uiso 1 1 calc R U . . .
H21B H -0.174074 0.814236 0.541191 0.078 Uiso 1 1 calc R U . . .
H21C H -0.069661 0.815376 0.593424 0.078 Uiso 1 1 calc R U . . .
C40 C 0.4817(5) 0.6899(4) 0.2836(2) 0.0553(13) Uani 1 1 d . . . . .
H40A H 0.489342 0.734320 0.313368 0.066 Uiso 1 1 calc R U . . .
H40B H 0.558188 0.656622 0.287040 0.066 Uiso 1 1 calc R U . . .
H1 H 0.840(4) 0.364(3) 0.3040(17) 0.021(10) Uiso 1 1 d . . . . .
H23 H 0.776(4) 0.845(3) 0.4061(17) 0.021(10) Uiso 1 1 d . . . . .
H4 H 0.498(4) 0.387(3) 0.3999(17) 0.022(10) Uiso 1 1 d . . . . .
H25 H 1.090(5) 0.822(3) 0.339(2) 0.037(13) Uiso 1 1 d . . . . .
H37 H 0.952(4) 0.506(3) 0.2394(18) 0.021(10) Uiso 1 1 d . . . . .
H34 H 1.270(4) 0.431(3) 0.370(2) 0.028(11) Uiso 1 1 d . . . . .
H19A H 0.135(5) 0.774(4) 0.575(2) 0.053(16) Uiso 1 1 d . . . . .
H17A H 0.292(4) 0.797(3) 0.504(2) 0.031(12) Uiso 1 1 d . . . . .
H26 H 1.059(4) 0.670(3) 0.333(2) 0.036(12) Uiso 1 1 d . . . . .
H35 H 1.287(5) 0.408(3) 0.275(2) 0.042(13) Uiso 1 1 d . . . . .
H28A H 1.151(5) 0.935(3) 0.413(2) 0.039(13) Uiso 1 1 d . . . . .
H19B H 0.075(5) 0.673(3) 0.577(2) 0.043(14) Uiso 1 1 d . . . . .
H2 H 0.702(5) 0.253(3) 0.302(2) 0.040(13) Uiso 1 1 d . . . . .
H13A H 0.403(5) 0.258(3) 0.281(2) 0.039(13) Uiso 1 1 d . . . . .
H13B H 0.510(5) 0.195(3) 0.264(2) 0.037(12) Uiso 1 1 d . . . . .
H16A H 0.303(5) 0.660(4) 0.421(2) 0.052(15) Uiso 1 1 d . . . . .
H17B H 0.190(5) 0.798(3) 0.454(2) 0.042(13) Uiso 1 1 d . . . . .
H28B H 1.050(7) 0.952(4) 0.454(3) 0.07(2) Uiso 1 1 d . . . . .
H13C H 0.395(6) 0.157(4) 0.292(2) 0.058(16) Uiso 1 1 d . . . . .
H28C H 1.087(6) 1.031(4) 0.422(3) 0.062(18) Uiso 1 1 d . . . . .
H29A H 1.003(6) 1.041(4) 0.321(3) 0.065(19) Uiso 1 1 d . . . . .
H29B H 1.061(7) 0.949(4) 0.307(3) 0.08(2) Uiso 1 1 d . . . . .
H20A H -0.036(7) 0.718(5) 0.487(3) 0.09(2) Uiso 1 1 d . . . . .
H20B H 0.024(6) 0.818(4) 0.505(3) 0.07(2) Uiso 1 1 d . . . . .
H29C H 0.922(7) 0.961(4) 0.291(3) 0.07(2) Uiso 1 1 d . . . . .
H16B H 0.379(5) 0.771(4) 0.423(2) 0.055(16) Uiso 1 1 d . . . . .
C1A C 0.4972(16) 0.9568(10) 0.4861(7) 0.034(3) Uani 0.25 1 d . . P A 1
H1AA H 0.483503 0.901263 0.504193 0.041 Uiso 0.25 1 calc R U P A 1
H1AB H 0.502195 0.944459 0.445654 0.041 Uiso 0.25 1 calc R U P A 1
Cl5 Cl 0.3693(3) 1.0129(2) 0.48840(16) 0.0736(8) Uani 0.5 1 d . . P A 1

loop_
_atom_site_aniso_label
_atom_site_aniso_U_11
_atom_site_aniso_U_22
_atom_site_aniso_U_33
_atom_site_aniso_U_23
_atom_site_aniso_U_13
_atom_site_aniso_U_12
Ir1 0.01367(8) 0.01802(8) 0.01801(8) 0.00030(4) 0.00244(5) 0.00022(4)
S1 0.0142(3) 0.0241(4) 0.0201(4) 0.0005(3) 0.0032(3) 0.0028(3)
Cl1 0.0242(4) 0.0311(4) 0.0217(4) 0.0026(3) -0.0006(3) 0.0012(3)
Cl3 0.0671(9) 0.0902(11) 0.0643(9) 0.0011(8) 0.0079(7) -0.0151(8)
Cl2 0.0941(12) 0.0589(8) 0.0766(10) 0.0120(7) 0.0114(9) 0.0053(8)
F2 0.0183(9) 0.0318(11) 0.0345(11) -0.0029(9) 0.0097(8) -0.0039(8)
F1 0.0306(11) 0.0242(10) 0.0454(13) -0.0098(9) 0.0111(10) 0.0029(8)
F5 0.0519(15) 0.0508(15) 0.0357(13) -0.0111(11) 0.0131(11) 0.0208(12)
O1 0.0208(12) 0.0340(13) 0.0281(12) -0.0047(10) 0.0061(10) 0.0050(10)
F3 0.0418(15) 0.082(2) 0.0291(12) -0.0180(13) 0.0010(11) 0.0148(14)
F4 0.0656(18) 0.0560(17) 0.0350(13) 0.0100(12) 0.0252(13) 0.0126(14)
N1 0.0164(13) 0.0197(13) 0.0233(14) 0.0002(10) 0.0030(11) 0.0003(10)
N3 0.0202(13) 0.0173(13) 0.0212(13) 0.0004(10) 0.0011(10) -0.0026(10)
N2 0.0176(13) 0.0198(13) 0.0200(13) -0.0005(10) 0.0043(10) 0.0000(10)
C31 0.0147(14) 0.0163(14) 0.0213(15) 0.0013(11) 0.0019(11) -0.0002(11)
C11 0.0150(14) 0.0229(16) 0.0181(14) 0.0000(12) 0.0001(11) 0.0025(12)
C32 0.0162(14) 0.0206(15) 0.0206(15) 0.0008(12) 0.0023(12) -0.0005(12)
C5 0.0163(15) 0.0223(16) 0.0201(15) 0.0008(12) 0.0014(12) 0.0003(11)
C6 0.0165(15) 0.0227(15) 0.0211(15) 0.0005(13) 0.0020(12) 0.0006(12)
C38 0.0143(14) 0.0174(14) 0.0216(15) 0.0011(12) 0.0026(12) -0.0005(11)
C10 0.0193(15) 0.0200(15) 0.0227(15) -0.0007(12) 0.0008(12) 0.0011(12)
C22 0.0216(16) 0.0224(16) 0.0226(16) -0.0003(13) 0.0006(12) -0.0001(13)
C33 0.0167(15) 0.0200(15) 0.0237(16) -0.0007(12) 0.0040(12) -0.0005(12)
C4 0.0168(15) 0.0264(17) 0.0244(16) 0.0015(13) 0.0022(12) -0.0015(13)
C36 0.0278(18) 0.0279(18) 0.0229(17) -0.0006(13) 0.0078(14) 0.0036(13)
C1 0.0219(16) 0.0232(16) 0.0282(17) -0.0032(13) 0.0059(13) 0.0008(13)
C7 0.0169(15) 0.0277(17) 0.0227(16) 0.0014(13) 0.0017(12) -0.0022(13)
C35 0.0224(17) 0.0352(19) 0.0291(18) -0.0008(15) 0.0090(14) 0.0073(15)
C37 0.0235(17) 0.0257(17) 0.0221(16) -0.0003(13) 0.0049(13) 0.0005(13)
C26 0.0215(16) 0.0249(17) 0.0250(16) 0.0006(13) 0.0028(13) -0.0042(13)
C25 0.0229(17) 0.0288(18) 0.0305(18) 0.0030(14) 0.0031(14) -0.0052(14)
C2 0.0247(17) 0.0226(17) 0.0302(18) -0.0039(14) 0.0044(14) -0.0003(13)
C34 0.0188(17) 0.0329(19) 0.0257(18) -0.0004(14) 0.0041(14) 0.0060(13)
C8 0.0189(15) 0.0302(18) 0.0243(16) -0.0035(14) 0.0035(13) 0.0046(13)
C3 0.0220(16) 0.0220(16) 0.0250(16) 0.0010(13) 0.0002(13) -0.0014(13)
C23 0.0247(17) 0.0232(17) 0.0318(18) -0.0011(14) 0.0019(14) 0.0019(14)
C12 0.0231(16) 0.0225(16) 0.0311(18) -0.0003(14) 0.0025(14) -0.0046(13)
C24 0.0280(18) 0.0232(17) 0.0308(18) 0.0031(14) -0.0014(14) -0.0030(14)
C9 0.0237(17) 0.0221(16) 0.0261(16) -0.0035(13) 0.0013(13) 0.0022(13)
C14 0.035(2) 0.0300(19) 0.051(3) -0.0051(18) 0.0171(19) -0.0105(16)
C39 0.034(2) 0.042(2) 0.029(2) -0.0028(16) 0.0096(16) 0.0097(17)
C15 0.034(2) 0.0257(18) 0.040(2) 0.0033(16) 0.0001(16) -0.0032(15)
C27 0.036(2) 0.0224(19) 0.050(3) 0.0048(16) 0.0047(19) -0.0017(15)
C17 0.032(2) 0.033(2) 0.037(2) -0.0003(17) 0.0054(16) 0.0066(16)
C16 0.030(2) 0.050(3) 0.038(2) -0.0003(19) 0.0034(17) 0.0152(18)
C19 0.036(2) 0.044(2) 0.037(2) 0.0064(19) 0.0050(17) -0.0041(18)
C13 0.034(2) 0.031(2) 0.039(2) -0.0014(17) -0.0039(17) -0.0070(17)
C20 0.038(2) 0.041(2) 0.048(3) 0.006(2) 0.0074(19) 0.0016(19)
C18 0.037(2) 0.034(2) 0.044(2) -0.0008(18) 0.0008(18) 0.0045(17)
C30 0.048(3) 0.0218(19) 0.089(4) 0.002(2) 0.020(3) 0.0001(18)
C29 0.045(3) 0.032(2) 0.061(3) 0.019(2) 0.005(2) 0.002(2)
C28 0.055(3) 0.024(2) 0.052(3) -0.0011(19) -0.001(2) -0.012(2)
C21 0.044(3) 0.039(2) 0.075(4) -0.001(2) 0.018(2) 0.002(2)
C40 0.043(3) 0.070(4) 0.053(3) -0.007(3) 0.004(2) 0.001(2)
C1A 0.035(9) 0.035(9) 0.033(8) -0.003(6) 0.007(7) 0.003(6)
Cl5 0.0477(15) 0.089(2) 0.087(2) 0.0152(18) 0.0166(14) 0.0126(14)

loop_
_atom_type_symbol
_atom_type_description
_atom_type_scat_dispersion_real
_atom_type_scat_dispersion_imag
_atom_type_scat_source
C C 0.0181 0.0091 'International Tables Vol C Tables 4.2.6.8 and 6.1.1.4'
H H 0.0000 0.0000 'International Tables Vol C Tables 4.2.6.8 and 6.1.1.4'
Cl Cl 0.3639 0.7018 'International Tables Vol C Tables 4.2.6.8 and 6.1.1.4'
F F 0.0727 0.0534 'International Tables Vol C Tables 4.2.6.8 and 6.1.1.4'
Ir Ir -4.7710 6.5667 'International Tables Vol C Tables 4.2.6.8 and 6.1.1.4'
N N 0.0311 0.0180 'International Tables Vol C Tables 4.2.6.8 and 6.1.1.4'
O O 0.0492 0.0322 'International Tables Vol C Tables 4.2.6.8 and 6.1.1.4'
S S 0.3331 0.5567 'International Tables Vol C Tables 4.2.6.8 and 6.1.1.4'

loop_
_exptl_crystal_face_index_h
_exptl_crystal_face_index_k
_exptl_crystal_face_index_l
_exptl_crystal_face_perp_dist
-1 -8 10 0.0209
1 -6 -12 0.0187
0 6 12 0.0466
7 -2 -5 0.0907
6 1 7 0.0879
0 -7 11 0.0160
0 8 -10 0.0244
-3 3 -13 0.0450
-7 0 5 0.0734
-5 -5 -6 0.0586
2 -8 8 0.0271

loop_
_geom_angle_atom_site_label_1
_geom_angle_atom_site_label_2
_geom_angle_atom_site_label_3
_geom_angle
_geom_angle_site_symmetry_1
_geom_angle_site_symmetry_3
_geom_angle_publ_flag
N1 Ir1 Cl1 90.08(8) . . ?
N1 Ir1 N3 160.06(11) . . ?
N1 Ir1 N2 99.21(11) . . ?
N3 Ir1 Cl1 87.54(8) . . ?
N3 Ir1 N2 100.63(11) . . ?
N2 Ir1 Cl1 91.43(8) . . ?
C31 Ir1 Cl1 169.68(9) . . ?
C31 Ir1 N1 94.60(12) . . ?
C31 Ir1 N3 91.12(12) . . ?
C31 Ir1 N2 78.75(12) . . ?
C11 Ir1 Cl1 93.45(9) . . ?
C11 Ir1 N1 80.15(13) . . ?
C11 Ir1 N3 80.24(13) . . ?
C11 Ir1 N2 175.07(12) . . ?
C11 Ir1 C31 96.41(13) . . ?
C38 S1 C32 89.96(15) . 3_766 ?
C8 O1 C16 113.1(3) . . ?
C5 N1 Ir1 115.0(2) . . ?
C1 N1 Ir1 126.7(2) . . ?
C1 N1 C5 118.1(3) . . ?
C22 N3 Ir1 114.7(2) . . ?
C26 N3 Ir1 126.1(2) . . ?
C26 N3 C22 119.0(3) . . ?
C33 N2 Ir1 113.6(2) . . ?
C37 N2 Ir1 127.0(2) . . ?
C37 N2 C33 119.4(3) . . ?
C32 C31 Ir1 114.5(2) . . ?
C32 C31 C38 108.5(3) . . ?
C38 C31 Ir1 137.0(2) . . ?
C6 C11 Ir1 118.2(2) . . ?
C10 C11 Ir1 118.1(2) . . ?
C10 C11 C6 123.7(3) . . ?
C31 C32 S1 115.2(2) . 3_766 ?
C31 C32 C33 119.6(3) . . ?
C33 C32 S1 125.1(2) . 3_766 ?
N1 C5 C6 113.3(3) . . ?
N1 C5 C4 120.3(3) . . ?
C4 C5 C6 126.4(3) . . ?
C11 C6 C5 113.2(3) . . ?
C7 C6 C11 116.6(3) . . ?
C7 C6 C5 130.2(3) . . ?
C31 C38 S1 133.6(2) . . ?
C31 C38 C38 115.6(4) . 3_766 ?
C38 C38 S1 110.8(3) 3_766 . ?
C11 C10 C22 113.0(3) . . ?
C9 C10 C11 116.5(3) . . ?
C9 C10 C22 130.5(3) . . ?
N3 C22 C10 113.6(3) . . ?
N3 C22 C23 120.0(3) . . ?
C23 C22 C10 126.4(3) . . ?
N2 C33 C32 113.3(3) . . ?
N2 C33 C34 120.8(3) . . ?
C34 C33 C32 125.9(3) . . ?
C5 C4 C3 121.5(3) . . ?
C5 C4 H4 116(3) . . ?
C3 C4 H4 122(3) . . ?
C35 C36 C39 121.3(3) . . ?
C37 C36 C35 119.3(3) . . ?
C37 C36 C39 119.4(3) . . ?
N1 C1 C2 123.0(3) . . ?
N1 C1 H1 119(2) . . ?
C2 C1 H1 118(2) . . ?
F2 C7 C6 121.2(3) . . ?
F2 C7 C8 116.8(3) . . ?
C6 C7 C8 122.0(3) . . ?
C36 C35 H35 120(3) . . ?
C34 C35 C36 119.0(3) . . ?
C34 C35 H35 121(3) . . ?
N2 C37 C36 121.8(3) . . ?
N2 C37 H37 114(3) . . ?
C36 C37 H37 124(3) . . ?
N3 C26 C25 122.3(3) . . ?
N3 C26 H26 114(3) . . ?
C25 C26 H26 124(3) . . ?
C26 C25 C24 120.5(3) . . ?
C26 C25 H25 119(3) . . ?
C24 C25 H25 120(3) . . ?
C1 C2 C3 120.2(3) . . ?
C1 C2 H2 120(3) . . ?
C3 C2 H2 119(3) . . ?
C33 C34 H34 118(3) . . ?
C35 C34 C33 119.5(3) . . ?
C35 C34 H34 122(3) . . ?
O1 C8 C7 120.8(3) . . ?
O1 C8 C9 120.8(3) . . ?
C9 C8 C7 118.4(3) . . ?
C4 C3 C2 116.7(3) . . ?
C4 C3 C12 123.3(3) . . ?
C2 C3 C12 120.0(3) . . ?
C22 C23 H23 116(3) . . ?
C24 C23 C22 121.3(3) . . ?
C24 C23 H23 122(3) . . ?
C3 C12 C15 109.3(3) . . ?
C3 C12 C13 108.1(3) . . ?
C14 C12 C3 112.4(3) . . ?
C14 C12 C15 108.7(3) . . ?
C14 C12 C13 109.7(3) . . ?
C13 C12 C15 108.6(3) . . ?
C25 C24 C27 119.8(4) . . ?
C23 C24 C25 116.7(3) . . ?
C23 C24 C27 123.5(4) . . ?
F1 C9 C10 120.7(3) . . ?
F1 C9 C8 116.7(3) . . ?
C10 C9 C8 122.6(3) . . ?
C12 C14 H14A 109.5 . . ?
C12 C14 H14B 109.5 . . ?
C12 C14 H14C 109.5 . . ?
H14A C14 H14B 109.5 . . ?
H14A C14 H14C 109.5 . . ?
H14B C14 H14C 109.5 . . ?
F5 C39 C36 111.3(3) . . ?
F3 C39 F5 107.2(4) . . ?
F3 C39 F4 106.8(4) . . ?
F3 C39 C36 112.6(3) . . ?
F4 C39 F5 105.8(3) . . ?
F4 C39 C36 112.7(4) . . ?
C12 C15 H15A 109.5 . . ?
C12 C15 H15B 109.5 . . ?
C12 C15 H15C 109.5 . . ?
H15A C15 H15B 109.5 . . ?
H15A C15 H15C 109.5 . . ?
H15B C15 H15C 109.5 . . ?
C24 C27 C28 107.9(3) . . ?
C30 C27 C24 111.9(4) . . ?
C30 C27 C29 109.0(4) . . ?
C30 C27 C28 110.1(4) . . ?
C29 C27 C24 109.4(4) . . ?
C29 C27 C28 108.5(4) . . ?
C16 C17 H17A 107(3) . . ?
C16 C17 H17B 108(3) . . ?
C18 C17 C16 113.1(4) . . ?
C18 C17 H17A 112(3) . . ?
C18 C17 H17B 117(3) . . ?
H17A C17 H17B 98(4) . . ?
O1 C16 C17 108.0(3) . . ?
O1 C16 H16A 95(3) . . ?
O1 C16 H16B 102(3) . . ?
C17 C16 H16A 112(3) . . ?
C17 C16 H16B 108(3) . . ?
H16A C16 H16B 129(4) . . ?
C20 C19 C18 114.2(4) . . ?
C20 C19 H19A 98(3) . . ?
C20 C19 H19B 110(3) . . ?
C18 C19 H19A 112(3) . . ?
C18 C19 H19B 112(3) . . ?
H19A C19 H19B 109(4) . . ?
C12 C13 H13A 105(3) . . ?
C12 C13 H13B 113(3) . . ?
C12 C13 H13C 109(4) . . ?
H13A C13 H13B 109(4) . . ?
H13A C13 H13C 115(5) . . ?
H13B C13 H13C 105(4) . . ?
C19 C20 C21 112.8(4) . . ?
C19 C20 H20A 100(4) . . ?
C19 C20 H20B 102(4) . . ?
C21 C20 H20A 119(4) . . ?
C21 C20 H20B 113(4) . . ?
H20A C20 H20B 108(5) . . ?
C17 C18 C19 115.5(4) . . ?
C17 C18 H18A 108.4 . . ?
C17 C18 H18B 108.4 . . ?
C19 C18 H18A 108.4 . . ?
C19 C18 H18B 108.4 . . ?
H18A C18 H18B 107.5 . . ?
C27 C30 H30A 109.5 . . ?
C27 C30 H30B 109.5 . . ?
C27 C30 H30C 109.5 . . ?
H30A C30 H30B 109.5 . . ?
H30A C30 H30C 109.5 . . ?
H30B C30 H30C 109.5 . . ?
C27 C29 H29A 108(4) . . ?
C27 C29 H29B 112(4) . . ?
C27 C29 H29C 105(4) . . ?
H29A C29 H29B 115(6) . . ?
H29A C29 H29C 114(5) . . ?
H29B C29 H29C 103(6) . . ?
C27 C28 H28A 114(3) . . ?
C27 C28 H28B 109(5) . . ?
C27 C28 H28C 109(4) . . ?
H28A C28 H28B 110(6) . . ?
H28A C28 H28C 107(4) . . ?
H28B C28 H28C 108(6) . . ?
C20 C21 H21A 109.5 . . ?
C20 C21 H21B 109.5 . . ?
C20 C21 H21C 109.5 . . ?
H21A C21 H21B 109.5 . . ?
H21A C21 H21C 109.5 . . ?
H21B C21 H21C 109.5 . . ?
Cl3 C40 H40A 109.3 . . ?
Cl3 C40 H40B 109.3 . . ?
Cl2 C40 Cl3 111.7(3) . . ?
Cl2 C40 H40A 109.3 . . ?
Cl2 C40 H40B 109.3 . . ?
H40A C40 H40B 107.9 . . ?
H1AA C1A H1AB 106.3 . . ?
Cl5 C1A H1AA 106.0 3_676 . ?
Cl5 C1A H1AA 106.0 . . ?
Cl5 C1A H1AB 106.0 3_676 . ?
Cl5 C1A H1AB 106.0 . . ?
Cl5 C1A Cl5 125.4(10) 3_676 . ?
C1A Cl5 C1A 54.6(10) 3_676 . ?

loop_
_geom_bond_atom_site_label_1
_geom_bond_atom_site_label_2
_geom_bond_distance
_geom_bond_site_symmetry_2
_geom_bond_publ_flag
Ir1 Cl1 2.4314(8) . ?
Ir1 N1 2.054(3) . ?
Ir1 N3 2.055(3) . ?
Ir1 N2 2.175(3) . ?
Ir1 C31 2.011(3) . ?
Ir1 C11 1.932(3) . ?
S1 C32 1.747(3) 3_766 ?
S1 C38 1.732(3) . ?
Cl3 C40 1.770(6) . ?
Cl2 C40 1.745(6) . ?
F2 C7 1.345(4) . ?
F1 C9 1.359(4) . ?
F5 C39 1.344(5) . ?
O1 C8 1.370(4) . ?
O1 C16 1.453(5) . ?
F3 C39 1.336(5) . ?
F4 C39 1.337(5) . ?
N1 C5 1.379(4) . ?
N1 C1 1.350(4) . ?
N3 C22 1.370(4) . ?
N3 C26 1.339(4) . ?
N2 C33 1.364(4) . ?
N2 C37 1.342(4) . ?
C31 C32 1.392(4) . ?
C31 C38 1.407(5) . ?
C11 C6 1.405(5) . ?
C11 C10 1.401(5) . ?
C32 C33 1.431(5) . ?
C5 C6 1.470(5) . ?
C5 C4 1.391(5) . ?
C6 C7 1.384(5) . ?
C38 C38 1.411(6) 3_766 ?
C10 C22 1.472(5) . ?
C10 C9 1.382(5) . ?
C22 C23 1.396(5) . ?
C33 C34 1.403(5) . ?
C4 C3 1.392(5) . ?
C4 H4 0.93(4) . ?
C36 C35 1.396(6) . ?
C36 C37 1.388(5) . ?
C36 C39 1.495(5) . ?
C1 C2 1.374(5) . ?
C1 H1 1.00(4) . ?
C7 C8 1.403(5) . ?
C35 C34 1.376(5) . ?
C35 H35 0.89(6) . ?
C37 H37 0.93(4) . ?
C26 C25 1.382(5) . ?
C26 H26 1.05(5) . ?
C25 C24 1.394(5) . ?
C25 H25 0.95(5) . ?
C2 C3 1.402(5) . ?
C2 H2 0.91(5) . ?
C34 H34 0.92(5) . ?
C8 C9 1.390(5) . ?
C3 C12 1.528(5) . ?
C23 C24 1.391(5) . ?
C23 H23 0.90(4) . ?
C12 C14 1.525(5) . ?
C12 C15 1.537(5) . ?
C12 C13 1.534(5) . ?
C24 C27 1.530(5) . ?
C14 H14A 0.9800 . ?
C14 H14B 0.9800 . ?
C14 H14C 0.9800 . ?
C15 H15A 0.9800 . ?
C15 H15B 0.9800 . ?
C15 H15C 0.9800 . ?
C27 C30 1.523(6) . ?
C27 C29 1.528(7) . ?
C27 C28 1.545(7) . ?
C17 C16 1.511(6) . ?
C17 C18 1.501(6) . ?
C17 H17A 0.99(5) . ?
C17 H17B 1.06(5) . ?
C16 H16A 1.08(6) . ?
C16 H16B 1.07(6) . ?
C19 C20 1.498(6) . ?
C19 C18 1.539(6) . ?
C19 H19A 1.08(6) . ?
C19 H19B 1.03(5) . ?
C13 H13A 0.93(5) . ?
C13 H13B 1.05(5) . ?
C13 H13C 0.97(6) . ?
C20 C21 1.519(7) . ?
C20 H20A 1.08(8) . ?
C20 H20B 1.05(7) . ?
C18 H18A 0.9900 . ?
C18 H18B 0.9900 . ?
C30 H30A 0.9800 . ?
C30 H30B 0.9800 . ?
C30 H30C 0.9800 . ?
C29 H29A 0.95(7) . ?
C29 H29B 0.97(8) . ?
C29 H29C 1.02(7) . ?
C28 H28A 1.08(5) . ?
C28 H28B 0.86(8) . ?
C28 H28C 1.03(7) . ?
C21 H21A 0.9800 . ?
C21 H21B 0.9800 . ?
C21 H21C 0.9800 . ?
C40 H40A 0.9900 . ?
C40 H40B 0.9900 . ?
C1A H1AA 0.9900 . ?
C1A H1AB 0.9900 . ?
C1A Cl5 1.606(18) 3_676 ?
C1A Cl5 1.673(17) . ?

loop_
_geom_torsion_atom_site_label_1
_geom_torsion_atom_site_label_2
_geom_torsion_atom_site_label_3
_geom_torsion_atom_site_label_4
_geom_torsion
_geom_torsion_site_symmetry_1
_geom_torsion_site_symmetry_2
_geom_torsion_site_symmetry_3
_geom_torsion_site_symmetry_4
_geom_torsion_publ_flag
Ir1 N1 C5 C6 2.0(4) . . . . ?
Ir1 N1 C5 C4 -179.4(3) . . . . ?
Ir1 N1 C1 C2 -178.1(3) . . . . ?
Ir1 N3 C22 C10 7.5(4) . . . . ?
Ir1 N3 C22 C23 -171.5(3) . . . . ?
Ir1 N3 C26 C25 172.1(3) . . . . ?
Ir1 N2 C33 C32 3.2(3) . . . . ?
Ir1 N2 C33 C34 -178.6(3) . . . . ?
Ir1 N2 C37 C36 -178.0(3) . . . . ?
Ir1 C31 C32 S1 179.15(15) . . . 3_766 ?
Ir1 C31 C32 C33 -4.8(4) . . . . ?
Ir1 C31 C38 S1 2.1(6) . . . . ?
Ir1 C31 C38 C38 -178.6(3) . . . 3_766 ?
Ir1 C11 C6 C5 -4.1(4) . . . . ?
Ir1 C11 C6 C7 179.1(2) . . . . ?
Ir1 C11 C10 C22 1.5(4) . . . . ?
Ir1 C11 C10 C9 -179.0(2) . . . . ?
S1 C32 C33 N2 176.5(2) 3_766 . . . ?
S1 C32 C33 C34 -1.6(5) 3_766 . . . ?
F2 C7 C8 O1 3.4(5) . . . . ?
F2 C7 C8 C9 -177.7(3) . . . . ?
O1 C8 C9 F1 -2.6(5) . . . . ?
O1 C8 C9 C10 177.5(3) . . . . ?
N1 C5 C6 C11 1.2(4) . . . . ?
N1 C5 C6 C7 177.4(3) . . . . ?
N1 C5 C4 C3 -2.3(5) . . . . ?
N1 C1 C2 C3 -1.9(6) . . . . ?
N3 C22 C23 C24 -1.9(5) . . . . ?
N3 C26 C25 C24 -0.5(6) . . . . ?
N2 C33 C34 C35 -3.5(5) . . . . ?
C31 C32 C33 N2 0.8(4) . . . . ?
C31 C32 C33 C34 -177.2(3) . . . . ?
C11 C6 C7 F2 179.5(3) . . . . ?
C11 C6 C7 C8 0.4(5) . . . . ?
C11 C10 C22 N3 -5.9(4) . . . . ?
C11 C10 C22 C23 173.0(3) . . . . ?
C11 C10 C9 F1 179.6(3) . . . . ?
C11 C10 C9 C8 -0.5(5) . . . . ?
C32 S1 C38 C31 179.4(3) 3_766 . . . ?
C32 S1 C38 C38 0.1(3) 3_766 . . 3_766 ?
C32 C31 C38 S1 179.8(3) . . . . ?
C32 C31 C38 C38 -0.9(5) . . . 3_766 ?
C32 C33 C34 C35 174.4(4) . . . . ?
C5 N1 C1 C2 -1.7(5) . . . . ?
C5 C6 C7 F2 3.3(6) . . . . ?
C5 C6 C7 C8 -175.8(3) . . . . ?
C5 C4 C3 C2 -1.1(5) . . . . ?
C5 C4 C3 C12 178.9(3) . . . . ?
C6 C11 C10 C22 -176.9(3) . . . . ?
C6 C11 C10 C9 2.5(5) . . . . ?
C6 C5 C4 C3 176.0(3) . . . . ?
C6 C7 C8 O1 -177.5(3) . . . . ?
C6 C7 C8 C9 1.4(5) . . . . ?
C38 C31 C32 S1 0.8(4) . . . 3_766 ?
C38 C31 C32 C33 176.9(3) . . . . ?
C10 C11 C6 C5 174.3(3) . . . . ?
C10 C11 C6 C7 -2.5(5) . . . . ?
C10 C22 C23 C24 179.3(3) . . . . ?
C22 N3 C26 C25 -2.8(5) . . . . ?
C22 C10 C9 F1 -1.0(6) . . . . ?
C22 C10 C9 C8 178.9(3) . . . . ?
C22 C23 C24 C25 -1.3(6) . . . . ?
C22 C23 C24 C27 179.7(4) . . . . ?
C33 N2 C37 C36 -0.6(5) . . . . ?
C4 C5 C6 C11 -177.3(3) . . . . ?
C4 C5 C6 C7 -1.1(6) . . . . ?
C4 C3 C12 C14 -5.8(5) . . . . ?
C4 C3 C12 C15 -126.5(4) . . . . ?
C4 C3 C12 C13 115.5(4) . . . . ?
C36 C35 C34 C33 0.4(6) . . . . ?
C1 N1 C5 C6 -174.9(3) . . . . ?
C1 N1 C5 C4 3.7(5) . . . . ?
C1 C2 C3 C4 3.2(5) . . . . ?
C1 C2 C3 C12 -176.9(3) . . . . ?
C7 C8 C9 F1 178.5(3) . . . . ?
C7 C8 C9 C10 -1.4(5) . . . . ?
C35 C36 C37 N2 -2.5(6) . . . . ?
C35 C36 C39 F5 33.1(5) . . . . ?
C35 C36 C39 F3 153.5(4) . . . . ?
C35 C36 C39 F4 -85.6(5) . . . . ?
C37 N2 C33 C32 -174.5(3) . . . . ?
C37 N2 C33 C34 3.7(5) . . . . ?
C37 C36 C35 C34 2.6(6) . . . . ?
C37 C36 C39 F5 -147.3(4) . . . . ?
C37 C36 C39 F3 -26.9(5) . . . . ?
C37 C36 C39 F4 93.9(4) . . . . ?
C26 N3 C22 C10 -177.1(3) . . . . ?
C26 N3 C22 C23 3.9(5) . . . . ?
C26 C25 C24 C23 2.5(5) . . . . ?
C26 C25 C24 C27 -178.5(4) . . . . ?
C25 C24 C27 C30 171.8(4) . . . . ?
C25 C24 C27 C29 50.9(5) . . . . ?
C25 C24 C27 C28 -67.0(5) . . . . ?
C2 C3 C12 C14 174.3(3) . . . . ?
C2 C3 C12 C15 53.6(4) . . . . ?
C2 C3 C12 C13 -64.5(4) . . . . ?
C8 O1 C16 C17 -174.7(3) . . . . ?
C23 C24 C27 C30 -9.2(6) . . . . ?
C23 C24 C27 C29 -130.2(4) . . . . ?
C23 C24 C27 C28 112.0(5) . . . . ?
C9 C10 C22 N3 174.7(3) . . . . ?
C9 C10 C22 C23 -6.4(6) . . . . ?
C39 C36 C35 C34 -177.9(4) . . . . ?
C39 C36 C37 N2 177.9(3) . . . . ?
C16 O1 C8 C7 -95.8(4) . . . . ?
C16 O1 C8 C9 85.3(4) . . . . ?
C16 C17 C18 C19 178.5(4) . . . . ?
C20 C19 C18 C17 65.9(5) . . . . ?
C18 C17 C16 O1 -65.2(5) . . . . ?
C18 C19 C20 C21 170.9(4) . . . . ?
Cl5 C1A Cl5 C1A -0.003(3) 3_676 . . 3_676 ?
